data_2001982
loop_
_publ_author_name
'Hardgrove, Jnr, G. L.'
'Clark, J. S.'
'Hanson, R. M.'
'Thieu, A. Q.'

_publ_section_title
;Structure of
 (<i>S</i>,<i>S</i>)-(<i>E</i>)-3-(2-butenoyl)-2,4-bis(phenylmethyl)oxazolidine
;
_journal_issue 2
_journal_name_full 'Acta Crystallographica Section C'
_journal_page_first 336
_journal_page_last 338
_journal_paper_doi 10.1107/S0108270192004761
_journal_volume 49
_journal_year 1993
_chemical_formula_sum 'C21 H23 N O2'
_chemical_formula_weight 321.4
_space_group_crystal_system monoclinic
_space_group_IT_number 4
_space_group_name_Hall 'P 2yb'
_space_group_name_H-M_alt 'P 1 21 1'
_cell_angle_alpha 90
_cell_angle_beta 99.24(5)
_cell_angle_gamma 90
_cell_formula_units_Z 2
_cell_length_a 9.752(5)
_cell_length_b 9.442(6)
_cell_length_c 9.894(7)
_cell_volume 899.2(10)
_diffrn_radiation_type Mo
_diffrn_radiation_wavelength 0.71069
_exptl_absorpt_coefficient_mu 0.068
_exptl_crystal_density_diffrn 1.19
_exptl_crystal_density_meas 1.16(2)
_exptl_crystal_F_000 344
_cod_data_source_file gr0191.cif
_cod_data_source_block gr0191_structure_1_of_1
_cod_original_cell_volume 899(7)
_cod_original_formula_sum 'C21 H23 N1 O2'
_cod_database_code 2001982

loop_
_space_group_symop_id
_space_group_symop_operation_xyz
1 x,y,z
2 -x,y+1/2,-z

loop_
_atom_site_label
_atom_site_fract_x
_atom_site_fract_y
_atom_site_fract_z
O(1) .4371(2) .2373 .4158(2)
C(2) .3089(3) .2813(3) .3388(2)
N(3) .2113(2) .1660(3) .3570(2)
C(4) .2849(3) .0539(3) .4425(2)
C(5) .4050(3) .1406(4) .5179(3)
C(6) .3266(3) .3004(3) .1899(2)
C(7) .4328(2) .4111(3) .1697(2)
C(8) .3938(3) .5451(3) .1225(3)
C(9) .4939(3) .6447(4) .1032(3)
C(10) .6336(3) .6110(4) .1320(3)
C(11) .6734(3) .4778(4) .1791(3)
C(12) .5734(3) .3793(3) .1980(3)
C(13) .3382(3) -.0655(3) .3601(3)
C(14) .2252(2) -.1514(3) .2751(3)
C(15) .1809(3) -.1207(3) .1388(3)
C(16) .0778(3) -.1985(4) .0610(3)
C(17) .0178(3) -.3106(4) .1192(4)
C(18) .0612(3) -.3436(4) .2555(4)
C(19) .1639(3) -.2644(4) .3336(3)
C(20) .0722(3) .1911(3) .3297(3)
O(21) .0293(2) .3058(3) .2815(2)
C(22) -.0227(3) .0749(3) .3518(3)
C(23) -.1563(3) .0839(4) .2987(4)
C(24) -.2605(4) -.0236(5) .3039(5)
H(2) .2614(14) .3635(14) .3774(14)
H(4) .2249(14) .0113(14) .5063(14)
H(5A) .4861(14) .0896(14) .5403(14)
H(5B) .3809(14) .1966(15) .5932(14)
H(6A) .2240(14) .3325(14) .1443(14)
H(6B) .3527(14) .2067(14) .1572(14)
H(8) .2959(14) .5673(14) .1005(14)
H(9) .4685(14) .7329(15) .0772(14)
H(10) .7122(15) .6724(15) .1222(14)
H(11) .7719(14) .4569(15) .1944(14)
H(12) .6035(14) .2802(15) .2424(14)
H(13A) .3872(14) -.1275(15) .4278(14)
H(13B) .4066(15) -.0213(15) .3013(15)
H(15) .2240(14) -.0385(14) .0927(14)
H(16) .0488(14) -.1758(14) -.0335(14)
H(17) -.0500(15) -.3764(15) .0701(15)
H(18) .0207(15) -.4227(15) .3136(15)
H(19) .1940(14) -.2848(15) .4388(14)
H(22) .0107(14) .0002(15) .4125(14)
H(23) -.1862(15) .1664(15) .2430(15)
H(24A) -.2162(4) -.1094(5) .3688(5)
H(24B) -.2961(4) -.0633(5) .2019(5)
H(24C) -.3470(4) .0214(5) .3449(5)

loop_
_geom_bond_atom_site_label_1
_geom_bond_atom_site_label_2
_geom_bond_distance
O(1) C(2) 1.418(3)
O(1) C(5) 1.432(4)
C(2) N(3) 1.475(4)
C(2) C(6) 1.522(4)
N(3) C(4) 1.469(4)
C(4) C(5) 1.523(4)
C(4) C(13) 1.530(4)
C(6) C(7) 1.507(4)
C(7) C(8) 1.380(4)
C(7) C(12) 1.388(3)
C(8) C(9) 1.390(5)
C(9) C(10) 1.383(4)
C(10) C(11) 1.375(5)
C(11) C(12) 1.382(4)
C(13) C(14) 1.511(4)
C(14) C(15) 1.379(4)
C(14) C(19) 1.393(4)
C(15) C(16) 1.376(4)
C(16) C(17) 1.380(5)
C(17) C(18) 1.382(6)
C(18) C(19) 1.383(5)
N(3) C(20) 1.361(3)
C(20) O(21) 1.229(4)
C(20) C(22) 1.474(4)
C(22) C(23) 1.328(4)
C(23) C(24) 1.442(6)
